data_7049192
loop_
_publ_author_name
'\<Skoch, Karel'
'Pauly, Christophe'
'Daniliuc, Constantin G.'
'Bergander, Klaus'
'Kehr, Gerald'
'Erker, Gerhard'

_publ_section_title
;
 Consecutive intermolecular 1,1-carboboration reactions of
 Me<sub>3</sub>Si-substituted alkynes with the
 halogeno-B(C<sub>6</sub>F<sub>5</sub>)<sub>2</sub> reagents.
;
_journal_issue 15
_journal_name_full 'Dalton transactions (Cambridge, England : 2003)'
_journal_page_first 4837
_journal_page_last 4845
_journal_paper_doi 10.1039/c9dt00413k
_journal_volume 48
_journal_year 2019
_chemical_formula_sum 'C24 H20 B F10 N Si'
_chemical_formula_weight 551.31
_space_group_crystal_system triclinic
_space_group_IT_number 2
_space_group_name_Hall '-P 1'
_space_group_name_H-M_alt 'P -1'
_symmetry_space_group_name_Hall '-P 1'
_symmetry_space_group_name_H-M 'P -1'
_atom_sites_solution_hydrogens geom
_audit_creation_method 'APEX3 v2016.1-0'
_audit_update_record
;
2019-01-22 deposited with the CCDC.    2019-02-28 downloaded from the CCDC.
;
_cell_angle_alpha 81.3890(10)
_cell_angle_beta 70.4050(10)
_cell_angle_gamma 62.300(2)
_cell_formula_units_Z 2
_cell_length_a 10.7974(3)
_cell_length_b 11.4497(4)
_cell_length_c 13.2136(6)
_cell_measurement_reflns_used 3232
_cell_measurement_temperature 173.(2)
_cell_measurement_theta_max 28.28
_cell_measurement_theta_min 4.08
_cell_volume 1362.54(9)
_computing_cell_refinement 'Collect (Nonius B.V., 1998)'
_computing_data_collection
;

Collect (Nonius B.V., 1998)
;
_computing_data_reduction 'Denzo-SMN (Otwinowski & Minor, 1997)'
_computing_molecular_graphics 'XP (Sheldrick, 2014)'
_computing_publication_material 'SHELXL-2014/7 (Sheldrick, 2014)'
_computing_structure_refinement 'SHELXL-2014/7 (Sheldrick, 2014)'
_computing_structure_solution 'SHELXL-2014/7 (Sheldrick, 2014)'
_diffrn_ambient_temperature 173.(2)
_diffrn_measured_fraction_theta_full 0.949
_diffrn_measured_fraction_theta_max 0.949
_diffrn_measurement_device_type 'rotating anode Nonius FR591'
_diffrn_measurement_method 'omega and phi scans'
_diffrn_radiation_monochromator 'Montel mirror'
_diffrn_radiation_type 'Mo K\a'
_diffrn_radiation_wavelength 0.71073
_diffrn_reflns_av_R_equivalents 0.0490
_diffrn_reflns_av_unetI/netI 0.0514
_diffrn_reflns_limit_h_max 12
_diffrn_reflns_limit_h_min -12
_diffrn_reflns_limit_k_max 13
_diffrn_reflns_limit_k_min -13
_diffrn_reflns_limit_l_max 15
_diffrn_reflns_limit_l_min -11
_diffrn_reflns_number 11899
_diffrn_reflns_theta_full 25.00
_diffrn_reflns_theta_max 25.00
_diffrn_reflns_theta_min 4.24
_diffrn_source 'Mo rotating anode'
_diffrn_source_type 'Mo rotating anode'
_exptl_absorpt_coefficient_mu 0.167
_exptl_absorpt_correction_T_max 0.99
_exptl_absorpt_correction_T_min 0.98
_exptl_absorpt_correction_type multi-scan
_exptl_absorpt_process_details 'Denzo (Otwinowski, Borek, Majewski & Minor, 2003)'
_exptl_crystal_colour colourless
_exptl_crystal_density_diffrn 1.344
_exptl_crystal_density_method 'not measured'
_exptl_crystal_description prism
_exptl_crystal_F_000 560
_exptl_crystal_size_max 0.110
_exptl_crystal_size_mid 0.100
_exptl_crystal_size_min 0.080
_refine_diff_density_max 0.248
_refine_diff_density_min -0.220
_refine_ls_extinction_method none
_refine_ls_goodness_of_fit_ref 1.072
_refine_ls_hydrogen_treatment constr
_refine_ls_matrix_type full
_refine_ls_number_parameters 339
_refine_ls_number_reflns 4562
_refine_ls_number_restraints 0
_refine_ls_restrained_S_all 1.072
_refine_ls_R_factor_all 0.0784
_refine_ls_R_factor_gt 0.0587
_refine_ls_shift/su_max 0.000
_refine_ls_shift/su_mean 0.000
_refine_ls_structure_factor_coef Fsqd
_refine_ls_weighting_details 'w=1/[\s^2^(Fo^2^)+(0.0220P)^2^+1.8244P] where P=(Fo^2^+2Fc^2^)/3'
_refine_ls_weighting_scheme calc
_refine_ls_wR_factor_gt 0.1201
_refine_ls_wR_factor_ref 0.1331
_reflns_number_gt 3553
_reflns_number_total 4562
_reflns_threshold_expression 'I > 2\s(I)'
_cod_data_source_file c9dt00413k2.cif
_cod_data_source_block erk9266
_cod_depositor_comments 'Adding full bibliography for 7049191--7049204.cif.'
_cod_database_code 7049192

loop_
_space_group_symop_operation_xyz
'x, y, z'
'-x, -y, -z'

loop_
_atom_site_type_symbol
_atom_site_label
_atom_site_fract_x
_atom_site_fract_y
_atom_site_fract_z
_atom_site_U_iso_or_equiv
_atom_site_adp_type
_atom_site_calc_flag
_atom_site_refinement_flags_adp
_atom_site_refinement_flags_posn
_atom_site_occupancy
Si Si1 0.82021(10) 0.81867(9) 0.47828(7) 0.0382(2) Uani d . . 1
C C11 1.0137(4) 0.7324(4) 0.3899(3) 0.0478(9) Uani d . . 1
H H11A 1.0736 0.6653 0.4315 0.072 Uiso calc U R 1
H H11B 1.0531 0.7966 0.3623 0.072 Uiso calc U R 1
H H11C 1.0159 0.6901 0.3297 0.072 Uiso calc U R 1
C C12 0.7133(4) 0.9465(4) 0.3945(3) 0.0535(9) Uani d . . 1
H H12A 0.7616 1.0032 0.3614 0.08 Uiso calc U R 1
H H12B 0.6136 1.0003 0.44 0.08 Uiso calc U R 1
H H12C 0.7087 0.9031 0.3382 0.08 Uiso calc U R 1
C C13 0.7302(4) 0.7058(3) 0.5172(3) 0.0483(9) Uani d . . 1
H H13A 0.7368 0.6687 0.4523 0.072 Uiso calc U R 1
H H13B 0.6268 0.7554 0.5583 0.072 Uiso calc U R 1
H H13C 0.7801 0.6341 0.5614 0.072 Uiso calc U R 1
C C1 0.8381(3) 0.8683(3) 0.6860(2) 0.0326(7) Uani d . . 1
C C2 0.8214(3) 0.9088(3) 0.5878(3) 0.0353(7) Uani d . . 1
C C3 0.8085(4) 1.0447(3) 0.5461(3) 0.0458(8) Uani d . . 1
H H3A 0.7058 1.1046 0.5512 0.069 Uiso calc U R 1
H H3B 0.8693 1.0369 0.4709 0.069 Uiso calc U R 1
H H3C 0.842 1.0796 0.5893 0.069 Uiso calc U R 1
C C4 0.9900(4) 0.6041(3) 0.6617(3) 0.0407(8) Uani d . . 1
H H4A 1.0115 0.5207 0.7008 0.061 Uiso calc U R 1
H H4B 1.0789 0.6172 0.6337 0.061 Uiso calc U R 1
H H4C 0.9569 0.6014 0.6019 0.061 Uiso calc U R 1
B B1 0.8634(4) 0.7236(4) 0.7414(3) 0.0353(8) Uani d . . 1
C C21 0.8383(3) 0.9635(3) 0.7537(3) 0.0342(7) Uani d . . 1
F F22 1.09210(19) 0.84042(18) 0.73344(16) 0.0453(5) Uani d . . 1
C C22 0.9625(3) 0.9429(3) 0.7777(3) 0.0360(7) Uani d . . 1
F F23 1.0817(2) 0.9999(2) 0.86958(17) 0.0563(6) Uani d . . 1
C C23 0.9583(4) 1.0238(3) 0.8478(3) 0.0412(8) Uani d . . 1
F F24 0.8250(2) 1.2095(2) 0.96254(17) 0.0610(6) Uani d . . 1
C C24 0.8299(4) 1.1293(3) 0.8947(3) 0.0444(8) Uani d . . 1
F F25 0.5778(2) 1.25944(19) 0.91733(18) 0.0573(6) Uani d . . 1
C C25 0.7051(4) 1.1546(3) 0.8717(3) 0.0430(8) Uani d . . 1
F F26 0.5856(2) 1.10061(18) 0.78269(17) 0.0494(5) Uani d . . 1
C C26 0.7115(3) 1.0725(3) 0.8024(3) 0.0375(7) Uani d . . 1
C C31 0.8905(3) 0.7120(3) 0.8604(3) 0.0337(7) Uani d . . 1
F F32 1.1435(2) 0.5553(2) 0.80361(17) 0.0545(5) Uani d . . 1
C C32 1.0235(4) 0.6330(3) 0.8809(3) 0.0394(8) Uani d . . 1
F F33 1.1803(2) 0.5461(2) 0.99094(18) 0.0572(6) Uani d . . 1
C C33 1.0474(4) 0.6268(3) 0.9780(3) 0.0424(8) Uani d . . 1
F F34 0.9557(3) 0.6975(2) 1.15827(17) 0.0621(6) Uani d . . 1
C C34 0.9349(4) 0.7026(4) 1.0623(3) 0.0449(8) Uani d . . 1
F F35 0.6912(2) 0.8636(2) 1.12882(17) 0.0631(6) Uani d . . 1
C C35 0.8018(4) 0.7846(4) 1.0473(3) 0.0444(8) Uani d . . 1
F F36 0.64639(19) 0.87029(19) 0.94169(15) 0.0460(5) Uani d . . 1
C C36 0.7824(3) 0.7865(3) 0.9494(3) 0.0392(8) Uani d . . 1
N N41 0.7092(3) 0.7085(2) 0.7740(2) 0.0337(6) Uani d . . 1
C C42 0.7139(4) 0.5897(3) 0.8074(3) 0.0414(8) Uani d . . 1
H H42 0.8048 0.5187 0.8107 0.05 Uiso calc U R 1
C C43 0.5920(4) 0.5680(4) 0.8368(3) 0.0516(9) Uani d . . 1
H H43 0.5987 0.4832 0.8603 0.062 Uiso calc U R 1
C C44 0.4594(4) 0.6704(4) 0.8321(3) 0.0521(9) Uani d . . 1
H H44 0.3739 0.6571 0.8511 0.063 Uiso calc U R 1
C C45 0.4537(4) 0.7923(3) 0.7991(3) 0.0448(8) Uani d . . 1
H H45 0.3638 0.8648 0.7957 0.054 Uiso calc U R 1
C C46 0.5797(4) 0.8076(3) 0.7712(3) 0.0398(8) Uani d . . 1
H H46 0.5748 0.8921 0.749 0.048 Uiso calc U R 1

loop_
_atom_site_aniso_label
_atom_site_aniso_U_11
_atom_site_aniso_U_22
_atom_site_aniso_U_33
_atom_site_aniso_U_12
_atom_site_aniso_U_13
_atom_site_aniso_U_23
Si1 0.0449(5) 0.0427(5) 0.0287(5) -0.0210(4) -0.0111(4) 0.0008(4)
C11 0.054(2) 0.056(2) 0.033(2) -0.0273(18) -0.0066(17) -0.0059(16)
C12 0.065(2) 0.062(2) 0.043(2) -0.031(2) -0.027(2) 0.0109(18)
C13 0.058(2) 0.053(2) 0.042(2) -0.0297(18) -0.0165(18) -0.0011(17)
C1 0.0311(16) 0.0345(15) 0.0295(17) -0.0147(13) -0.0050(13) -0.0012(13)
C2 0.0365(17) 0.0358(16) 0.0308(18) -0.0173(14) -0.0062(14) 0.0026(14)
C3 0.059(2) 0.0416(18) 0.038(2) -0.0259(17) -0.0136(17) 0.0065(16)
C4 0.0449(19) 0.0374(17) 0.038(2) -0.0156(15) -0.0148(16) 0.0024(15)
B1 0.039(2) 0.0396(19) 0.029(2) -0.0188(16) -0.0113(16) 0.0033(16)
C21 0.0413(18) 0.0335(15) 0.0297(17) -0.0191(14) -0.0098(14) 0.0011(13)
F22 0.0375(10) 0.0474(11) 0.0466(12) -0.0180(9) -0.0089(9) 0.0001(9)
C22 0.0362(17) 0.0403(17) 0.0292(17) -0.0195(15) -0.0046(14) 0.0022(14)
F23 0.0546(13) 0.0814(14) 0.0494(13) -0.0419(12) -0.0176(10) -0.0008(11)
C23 0.045(2) 0.055(2) 0.0352(19) -0.0326(17) -0.0133(16) 0.0058(16)
F24 0.0763(15) 0.0757(14) 0.0464(13) -0.0485(13) -0.0059(11) -0.0215(11)
C24 0.057(2) 0.052(2) 0.035(2) -0.0363(18) -0.0073(17) -0.0038(16)
F25 0.0569(13) 0.0490(11) 0.0564(14) -0.0203(10) -0.0034(11) -0.0160(10)
C25 0.045(2) 0.0358(17) 0.040(2) -0.0180(16) -0.0002(16) -0.0080(15)
F26 0.0409(11) 0.0466(11) 0.0577(14) -0.0144(9) -0.0147(10) -0.0090(10)
C26 0.0374(18) 0.0412(17) 0.0359(19) -0.0202(15) -0.0094(15) 0.0003(15)
C31 0.0414(18) 0.0347(15) 0.0292(17) -0.0210(14) -0.0107(14) 0.0026(13)
F32 0.0421(11) 0.0560(12) 0.0535(14) -0.0071(10) -0.0182(10) -0.0089(10)
C32 0.0427(19) 0.0375(17) 0.0367(19) -0.0183(15) -0.0112(16) 0.0034(15)
F33 0.0617(13) 0.0566(12) 0.0642(15) -0.0242(11) -0.0409(12) 0.0141(11)
C33 0.046(2) 0.0412(17) 0.046(2) -0.0212(16) -0.0228(17) 0.0103(16)
F34 0.0795(15) 0.0894(16) 0.0371(12) -0.0495(13) -0.0297(11) 0.0155(11)
C34 0.061(2) 0.059(2) 0.035(2) -0.0393(19) -0.0258(18) 0.0147(17)
F35 0.0571(13) 0.0997(17) 0.0343(12) -0.0387(13) -0.0044(10) -0.0135(12)
C35 0.048(2) 0.060(2) 0.0290(19) -0.0315(18) -0.0034(16) -0.0029(16)
F36 0.0386(11) 0.0562(11) 0.0387(11) -0.0173(9) -0.0092(9) -0.0059(9)
C36 0.0398(19) 0.0447(18) 0.039(2) -0.0237(16) -0.0138(16) 0.0057(15)
N41 0.0402(15) 0.0362(13) 0.0264(14) -0.0184(12) -0.0111(12) 0.0021(11)
C42 0.050(2) 0.0374(17) 0.039(2) -0.0204(15) -0.0152(16) 0.0044(15)
C43 0.066(3) 0.051(2) 0.048(2) -0.039(2) -0.0132(19) 0.0035(18)
C44 0.053(2) 0.069(2) 0.045(2) -0.039(2) -0.0102(18) -0.0012(19)
C45 0.0381(19) 0.054(2) 0.041(2) -0.0205(16) -0.0116(16) 0.0029(17)
C46 0.0433(19) 0.0414(17) 0.0364(19) -0.0207(15) -0.0125(15) 0.0026(15)

loop_
_atom_type_symbol
_atom_type_description
_atom_type_scat_dispersion_real
_atom_type_scat_dispersion_imag
_atom_type_scat_source
C C 0.0033 0.0016 'International Tables Vol C Tables 4.2.6.8 and 6.1.1.4'
H H 0.0000 0.0000 'International Tables Vol C Tables 4.2.6.8 and 6.1.1.4'
B B 0.0013 0.0007 'International Tables Vol C Tables 4.2.6.8 and 6.1.1.4'
N N 0.0061 0.0033 'International Tables Vol C Tables 4.2.6.8 and 6.1.1.4'
F F 0.0171 0.0103 'International Tables Vol C Tables 4.2.6.8 and 6.1.1.4'
Si Si 0.0817 0.0704 'International Tables Vol C Tables 4.2.6.8 and 6.1.1.4'

loop_
_geom_angle_atom_site_label_1
_geom_angle_atom_site_label_2
_geom_angle_atom_site_label_3
_geom_angle
C11 Si1 C12 107.12(18)
C11 Si1 C13 111.29(17)
C12 Si1 C13 103.51(17)
C11 Si1 C2 107.49(15)
C12 Si1 C2 107.45(16)
C13 Si1 C2 119.27(15)
Si1 C11 H11A 109.5
Si1 C11 H11B 109.5
H11A C11 H11B 109.5
Si1 C11 H11C 109.5
H11A C11 H11C 109.5
H11B C11 H11C 109.5
Si1 C12 H12A 109.5
Si1 C12 H12B 109.5
H12A C12 H12B 109.5
Si1 C12 H12C 109.5
H12A C12 H12C 109.5
H12B C12 H12C 109.5
Si1 C13 H13A 109.5
Si1 C13 H13B 109.5
H13A C13 H13B 109.5
Si1 C13 H13C 109.5
H13A C13 H13C 109.5
H13B C13 H13C 109.5
C2 C1 C21 117.7(3)
C2 C1 B1 127.7(3)
C21 C1 B1 114.6(3)
C1 C2 C3 120.7(3)
C1 C2 Si1 130.6(2)
C3 C2 Si1 108.6(2)
C2 C3 H3A 109.5
C2 C3 H3B 109.5
H3A C3 H3B 109.5
C2 C3 H3C 109.5
H3A C3 H3C 109.5
H3B C3 H3C 109.5
B1 C4 H4A 109.5
B1 C4 H4B 109.5
H4A C4 H4B 109.5
B1 C4 H4C 109.5
H4A C4 H4C 109.5
H4B C4 H4C 109.5
C4 B1 C1 112.1(3)
C4 B1 N41 108.0(3)
C1 B1 N41 109.5(2)
C4 B1 C31 112.6(3)
C1 B1 C31 111.8(3)
N41 B1 C31 102.3(2)
C26 C21 C22 115.3(3)
C26 C21 C1 121.9(3)
C22 C21 C1 122.6(3)
F22 C22 C23 117.7(3)
F22 C22 C21 120.1(3)
C23 C22 C21 122.1(3)
F23 C23 C24 119.5(3)
F23 C23 C22 120.3(3)
C24 C23 C22 120.2(3)
F24 C24 C23 120.6(3)
F24 C24 C25 119.9(3)
C23 C24 C25 119.6(3)
F25 C25 C24 119.8(3)
F25 C25 C26 120.9(3)
C24 C25 C26 119.3(3)
F26 C26 C25 117.3(3)
F26 C26 C21 119.2(3)
C25 C26 C21 123.4(3)
C36 C31 C32 112.3(3)
C36 C31 B1 123.0(3)
C32 C31 B1 124.6(3)
F32 C32 C33 113.9(3)
F32 C32 C31 121.4(3)
C33 C32 C31 124.7(3)
F33 C33 C34 119.8(3)
F33 C33 C32 120.7(3)
C34 C33 C32 119.5(3)
F34 C34 C35 120.6(3)
F34 C34 C33 120.5(3)
C35 C34 C33 118.9(3)
F35 C35 C34 119.5(3)
F35 C35 C36 120.9(3)
C34 C35 C36 119.6(3)
F36 C36 C35 115.7(3)
F36 C36 C31 119.4(3)
C35 C36 C31 124.9(3)
C46 N41 C42 117.9(3)
C46 N41 B1 124.1(2)
C42 N41 B1 118.0(3)
N41 C42 C43 122.3(3)
N41 C42 H42 118.9
C43 C42 H42 118.9
C42 C43 C44 119.3(3)
C42 C43 H43 120.3
C44 C43 H43 120.3
C45 C44 C43 118.6(3)
C45 C44 H44 120.7
C43 C44 H44 120.7
C46 C45 C44 119.1(3)
C46 C45 H45 120.4
C44 C45 H45 120.4
N41 C46 C45 122.8(3)
N41 C46 H46 118.6
C45 C46 H46 118.6

loop_
_geom_bond_atom_site_label_1
_geom_bond_atom_site_label_2
_geom_bond_distance
Si1 C11 1.869(4)
Si1 C12 1.871(3)
Si1 C13 1.874(3)
Si1 C2 1.906(3)
C11 H11A 0.98
C11 H11B 0.98
C11 H11C 0.98
C12 H12A 0.98
C12 H12B 0.98
C12 H12C 0.98
C13 H13A 0.98
C13 H13B 0.98
C13 H13C 0.98
C1 C2 1.353(4)
C1 C21 1.513(4)
C1 B1 1.645(4)
C2 C3 1.528(4)
C3 H3A 0.98
C3 H3B 0.98
C3 H3C 0.98
C4 B1 1.605(5)
C4 H4A 0.98
C4 H4B 0.98
C4 H4C 0.98
B1 N41 1.658(4)
B1 C31 1.670(5)
C21 C26 1.381(4)
C21 C22 1.386(4)
F22 C22 1.344(4)
C22 C23 1.382(5)
F23 C23 1.352(4)
C23 C24 1.362(5)
F24 C24 1.350(4)
C24 C25 1.370(5)
F25 C25 1.349(4)
C25 C26 1.371(5)
F26 C26 1.351(4)
C31 C36 1.388(5)
C31 C32 1.391(4)
F32 C32 1.351(4)
C32 C33 1.376(5)
F33 C33 1.352(4)
C33 C34 1.368(5)
F34 C34 1.348(4)
C34 C35 1.366(5)
F35 C35 1.352(4)
C35 C36 1.374(5)
F36 C36 1.360(4)
N41 C46 1.338(4)
N41 C42 1.349(4)
C42 C43 1.370(5)
C42 H42 0.95
C43 C44 1.381(5)
C43 H43 0.95
C44 C45 1.377(5)
C44 H44 0.95
C45 C46 1.372(4)
C45 H45 0.95
C46 H46 0.95

loop_
_geom_torsion_atom_site_label_1
_geom_torsion_atom_site_label_2
_geom_torsion_atom_site_label_3
_geom_torsion_atom_site_label_4
_geom_torsion
C21 C1 C2 C3 2.0(4)
B1 C1 C2 C3 -176.1(3)
C21 C1 C2 Si1 178.2(2)
B1 C1 C2 Si1 0.1(5)
C2 C1 B1 C4 48.5(4)
C21 C1 B1 C4 -129.7(3)
C2 C1 B1 N41 -71.3(4)
C21 C1 B1 N41 110.5(3)
C2 C1 B1 C31 176.0(3)
C21 C1 B1 C31 -2.2(4)
C2 C1 C21 C26 73.0(4)
B1 C1 C21 C26 -108.6(3)
C2 C1 C21 C22 -111.7(3)
B1 C1 C21 C22 66.7(4)
C26 C21 C22 F22 -179.2(3)
C1 C21 C22 F22 5.3(4)
C26 C21 C22 C23 1.8(4)
C1 C21 C22 C23 -173.7(3)
F22 C22 C23 F23 0.6(4)
C21 C22 C23 F23 179.6(3)
F22 C22 C23 C24 179.8(3)
C21 C22 C23 C24 -1.2(5)
F23 C23 C24 F24 -0.2(5)
C22 C23 C24 F24 -179.4(3)
F23 C23 C24 C25 179.2(3)
C22 C23 C24 C25 0.0(5)
F24 C24 C25 F25 -0.2(5)
C23 C24 C25 F25 -179.6(3)
F24 C24 C25 C26 179.9(3)
C23 C24 C25 C26 0.5(5)
F25 C25 C26 F26 -0.4(5)
C24 C25 C26 F26 179.5(3)
F25 C25 C26 C21 -179.7(3)
C24 C25 C26 C21 0.2(5)
C22 C21 C26 F26 179.4(3)
C1 C21 C26 F26 -5.0(4)
C22 C21 C26 C25 -1.3(5)
C1 C21 C26 C25 174.2(3)
C4 B1 C31 C36 -166.0(3)
C1 B1 C31 C36 66.7(4)
N41 B1 C31 C36 -50.4(4)
C4 B1 C31 C32 17.3(4)
C1 B1 C31 C32 -109.9(3)
N41 B1 C31 C32 132.9(3)
C36 C31 C32 F32 -178.4(3)
B1 C31 C32 F32 -1.4(5)
C36 C31 C32 C33 0.6(4)
B1 C31 C32 C33 177.6(3)
F32 C32 C33 F33 -1.5(4)
C31 C32 C33 F33 179.4(3)
F32 C32 C33 C34 179.0(3)
C31 C32 C33 C34 -0.1(5)
F33 C33 C34 F34 0.1(5)
C32 C33 C34 F34 179.6(3)
F33 C33 C34 C35 179.3(3)
C32 C33 C34 C35 -1.2(5)
F34 C34 C35 F35 1.6(5)
C33 C34 C35 F35 -177.5(3)
F34 C34 C35 C36 -178.9(3)
C33 C34 C35 C36 2.0(5)
F35 C35 C36 F36 -0.9(4)
C34 C35 C36 F36 179.6(3)
F35 C35 C36 C31 178.0(3)
C34 C35 C36 C31 -1.5(5)
C32 C31 C36 F36 179.1(3)
B1 C31 C36 F36 2.0(4)
C32 C31 C36 C35 0.2(4)
B1 C31 C36 C35 -176.8(3)
C4 B1 N41 C46 -132.3(3)
C1 B1 N41 C46 -10.0(4)
C31 B1 N41 C46 108.8(3)
C4 B1 N41 C42 49.1(4)
C1 B1 N41 C42 171.4(3)
C31 B1 N41 C42 -69.8(3)
C46 N41 C42 C43 0.8(5)
B1 N41 C42 C43 179.5(3)
N41 C42 C43 C44 0.2(6)
C42 C43 C44 C45 -0.9(6)
C43 C44 C45 C46 0.6(5)
C42 N41 C46 C45 -1.1(5)
B1 N41 C46 C45 -179.7(3)
C44 C45 C46 N41 0.4(5)
